data_2015655
loop_
_publ_author_name
'Gainsford, Graeme J.'
'Lensink Cornelis'
'Falshaw, Andrew'

_publ_section_title
3-Diphenylphosphino-1,2:5,6-di-<i>O</i>-isopropylidene-4-<i>O</i>-methyl-1<small>D</small>-<i>chiro</i>-inositol
_journal_coeditor_code RB3020
_journal_issue 11
_journal_name_full 'Acta Crystallographica Section C'
_journal_page_first o650
_journal_page_last o652
_journal_paper_doi 10.1107/S0108270106038522
_journal_volume 62
_journal_year 2006
_chemical_formula_iupac 'C25 H31 O6 P'
_chemical_formula_moiety 'C25 H31 O6 P'
_chemical_formula_sum 'C25 H31 O6 P'
_chemical_formula_weight 458.47
_chemical_name_systematic 1D-3-(Diphenylphosphino)-1,2:5,6-di-O-isopropylidene-4-O-methyl-chiro-inositol
_space_group_IT_number 19
_symmetry_cell_setting orthorhombic
_symmetry_space_group_name_Hall 'P 2ac 2ab'
_symmetry_space_group_name_H-M 'P 21 21 21'
_atom_sites_solution_hydrogens geom
_atom_sites_solution_primary direct
_atom_sites_solution_secondary difmap
_audit_creation_method SHELXL-97
_cell_angle_alpha 90.00
_cell_angle_beta 90.00
_cell_angle_gamma 90.00
_cell_formula_units_Z 4
_cell_length_a 5.7381(5)
_cell_length_b 19.5148(16)
_cell_length_c 21.9735(18)
_cell_measurement_reflns_used 8226
_cell_measurement_temperature 166(2)
_cell_measurement_theta_max 22.5
_cell_measurement_theta_min 2.3
_cell_volume 2460.5(4)
_computing_cell_refinement SMART
_computing_data_collection 'SMART (Siemens, 1996)'
_computing_data_reduction
;
SAINT (Siemens, 1996) and SADABS (Sheldrick, 1996)
;
_computing_molecular_graphics
;
ORTEP-3 (Farrugia, 1997) and PLUTON (Spek, 1990)
;
_computing_publication_material SHELXL97
_computing_structure_refinement 'SHELXL97 (Sheldrick, 1997)'
_computing_structure_solution 'SHELXS97 (Sheldrick, 1997)'
_diffrn_ambient_temperature 166(2)
_diffrn_detector_area_resol_mean 8.192
_diffrn_measured_fraction_theta_full 0.992
_diffrn_measured_fraction_theta_max 0.992
_diffrn_measurement_device_type 'Siemens P4 CCD area-detector'
_diffrn_measurement_method '\f and \w'
_diffrn_radiation_monochromator graphite
_diffrn_radiation_source 'fine-focus sealed tube'
_diffrn_radiation_type MoK\a
_diffrn_radiation_wavelength 0.71073
_diffrn_reflns_av_R_equivalents 0.0487
_diffrn_reflns_av_sigmaI/netI 0.0659
_diffrn_reflns_limit_h_max 7
_diffrn_reflns_limit_h_min -3
_diffrn_reflns_limit_k_max 24
_diffrn_reflns_limit_k_min -24
_diffrn_reflns_limit_l_max 27
_diffrn_reflns_limit_l_min -27
_diffrn_reflns_number 31585
_diffrn_reflns_theta_full 26.42
_diffrn_reflns_theta_max 26.42
_diffrn_reflns_theta_min 1.85
_diffrn_standards_decay_% 0
_diffrn_standards_number 0
_exptl_absorpt_coefficient_mu 0.148
_exptl_absorpt_correction_T_max 0.979
_exptl_absorpt_correction_T_min 0.743
_exptl_absorpt_correction_type multi-scan
_exptl_absorpt_process_details '(Blessing, 1995)'
_exptl_crystal_colour colourless
_exptl_crystal_density_diffrn 1.238
_exptl_crystal_density_method 'not measured'
_exptl_crystal_description needle
_exptl_crystal_F_000 976
_exptl_crystal_size_max 0.81
_exptl_crystal_size_mid 0.25
_exptl_crystal_size_min 0.12
_refine_diff_density_max 0.186
_refine_diff_density_min -0.251
_refine_ls_abs_structure_details 'Flack (1983), 2109 Friedel pairs'
_refine_ls_abs_structure_Flack 0.06(7)
_refine_ls_extinction_method none
_refine_ls_goodness_of_fit_ref 0.869
_refine_ls_hydrogen_treatment constr
_refine_ls_matrix_type full
_refine_ls_number_parameters 294
_refine_ls_number_reflns 5014
_refine_ls_number_restraints 0
_refine_ls_restrained_S_all 0.869
_refine_ls_R_factor_all 0.0570
_refine_ls_R_factor_gt 0.0319
_refine_ls_shift/su_max 0.001
_refine_ls_shift/su_mean 0.000
_refine_ls_structure_factor_coef Fsqd
_refine_ls_weighting_details 'calc w=1/[\s^2^(Fo^2^)+(0.0293P)^2^] where P=(Fo^2^+2Fc^2^)/3'
_refine_ls_weighting_scheme calc
_refine_ls_wR_factor_gt 0.0553
_refine_ls_wR_factor_ref 0.0585
_reflns_number_gt 3486
_reflns_number_total 5014
_reflns_threshold_expression I>2\s(I)
_cod_data_source_file rb3020.cif
_cod_data_source_block I
_cod_depositor_comments
;
The following automatic conversions were performed:
'_geom_bond_publ_flag' value 'Y' changed to 'y' according to
'/home/saulius/struct/CIF-dictionaries/cif_core.dic' dictionary named
'cif_core.dic' version 2.4.1 from 2010-06-29 (6
times).

'_geom_angle_publ_flag' value 'Y' changed to 'y' according to
'/home/saulius/struct/CIF-dictionaries/cif_core.dic' dictionary named
'cif_core.dic' version 2.4.1 from 2010-06-29 (4
times).

'_geom_torsion_publ_flag' value 'Y' changed to 'y' according to
'/home/saulius/struct/CIF-dictionaries/cif_core.dic' dictionary named
'cif_core.dic' version 2.4.1 from 2010-06-29 (4 times).

Automatic conversion script
Id: cif_fix_enum 1527 2010-12-29 10:47:43Z saulius 

The following automatic conversions were performed:

'_geom_bond_publ_flag' value 'Y' changed to 'y' according to
/home/saulius/struct/CIF-dictionaries/cif_core.dic dictionary named
'cif_core.dic' version 2.4.1 from 2010-06-29 (6
times).

'_geom_angle_publ_flag' value 'Y' changed to 'y' according
to /home/saulius/struct/CIF-dictionaries/cif_core.dic dictionary
named 'cif_core.dic' version 2.4.1 from 2010-06-29 (4
times).

'_geom_torsion_publ_flag' value 'Y' changed to 'y' according
to /home/saulius/struct/CIF-dictionaries/cif_core.dic dictionary
named 'cif_core.dic' version 2.4.1 from 2010-06-29 (4 times).

Automatic conversion script
Id: cif_fix_values 1715 2011-07-08 13:25:40Z adriana 
;
_cod_database_code 2015655
_cod_database_fobs_code 2015655

loop_
_symmetry_equiv_pos_as_xyz
'x, y, z'
'-x+1/2, -y, z+1/2'
'-x, y+1/2, -z+1/2'
'x+1/2, -y+1/2, -z'

loop_
_atom_site_type_symbol
_atom_site_label
_atom_site_fract_x
_atom_site_fract_y
_atom_site_fract_z
_atom_site_U_iso_or_equiv
_atom_site_adp_type
_atom_site_calc_flag
_atom_site_refinement_flags
_atom_site_occupancy
P P1 1.19157(8) 0.39609(2) 0.34708(2) 0.02716(12) Uani d . 1
O O1 0.48207(19) 0.42809(6) 0.55032(5) 0.0329(3) Uani d . 1
O O2 0.76527(19) 0.36592(6) 0.50148(5) 0.0309(3) Uani d . 1
O O3 0.95934(19) 0.43317(6) 0.37715(5) 0.0292(3) Uani d . 1
O O4 1.2004(2) 0.54672(6) 0.41831(5) 0.0378(3) Uani d . 1
O O5 0.8992(2) 0.62220(6) 0.51530(6) 0.0466(4) Uani d . 1
O O6 0.6738(3) 0.56835(7) 0.58258(7) 0.0740(5) Uani d . 1
C C1 0.6152(3) 0.47463(8) 0.51400(7) 0.0272(4) Uani d . 1
H H1 0.5074 0.5071 0.4928 0.033 Uiso calc R 1
C C2 0.7282(3) 0.42758(8) 0.46724(7) 0.0236(4) Uani d . 1
H H2 0.6151 0.4183 0.4336 0.028 Uiso calc R 1
C C3 0.9571(3) 0.45218(8) 0.44034(7) 0.0238(4) Uani d . 1
H H3 1.0897 0.4294 0.4618 0.029 Uiso calc R 1
C C4 0.9824(3) 0.52964(8) 0.44541(7) 0.0283(4) Uani d . 1
H H4 0.8540 0.5523 0.4221 0.034 Uiso calc R 1
C C5 0.9715(3) 0.55235(8) 0.51178(8) 0.0312(4) Uani d . 1
H H5 1.1290 0.5474 0.5308 0.037 Uiso calc R 1
C C6 0.7905(3) 0.51494(8) 0.55080(7) 0.0340(5) Uani d . 1
H H6 0.8707 0.4840 0.5804 0.041 Uiso calc R 1
C C7 0.5768(3) 0.35928(9) 0.54339(8) 0.0280(4) Uani d . 1
C C8 0.3869(3) 0.31366(9) 0.51884(8) 0.0334(5) Uani d . 1
H H8A 0.3430 0.3290 0.4779 0.040 Uiso calc R 1
H H8B 0.2507 0.3160 0.5457 0.040 Uiso calc R 1
H H8C 0.4433 0.2663 0.5169 0.040 Uiso calc R 1
C C9 0.6748(4) 0.33430(10) 0.60320(8) 0.0426(5) Uani d . 1
H H9A 0.7472 0.2893 0.5974 0.051 Uiso calc R 1
H H9B 0.5489 0.3305 0.6331 0.051 Uiso calc R 1
H H9C 0.7920 0.3668 0.6179 0.051 Uiso calc R 1
C C10 0.7840(4) 0.63150(9) 0.57212(9) 0.0422(5) Uani d . 1
C C11 0.9502(4) 0.64793(12) 0.62296(10) 0.0726(8) Uani d . 1
H H11A 0.8641 0.6511 0.6614 0.087 Uiso calc R 1
H H11B 1.0272 0.6918 0.6146 0.087 Uiso calc R 1
H H11C 1.0678 0.6117 0.6260 0.087 Uiso calc R 1
C C12 0.6001(5) 0.68586(13) 0.56399(12) 0.0948(10) Uani d . 1
H H12A 0.4924 0.6720 0.5316 0.114 Uiso calc R 1
H H12B 0.6746 0.7293 0.5529 0.114 Uiso calc R 1
H H12C 0.5138 0.6916 0.6021 0.114 Uiso calc R 1
C C13 1.2134(5) 0.61290(11) 0.39445(12) 0.0847(9) Uani d . 1
H H13A 1.0950 0.6185 0.3627 0.102 Uiso calc R 1
H H13B 1.3684 0.6204 0.3770 0.102 Uiso calc R 1
H H13C 1.1858 0.6463 0.4270 0.102 Uiso calc R 1
C C14 1.2537(3) 0.45410(8) 0.28376(7) 0.0269(4) Uani d . 1
C C15 1.0963(3) 0.46542(9) 0.23665(8) 0.0326(5) Uani d . 1
H H15 0.9543 0.4404 0.2357 0.039 Uiso calc R 1
C C16 1.1437(3) 0.51273(9) 0.19096(8) 0.0387(5) Uani d . 1
H H16 1.0342 0.5204 0.1593 0.046 Uiso calc R 1
C C17 1.3503(4) 0.54825(9) 0.19213(8) 0.0403(5) Uani d . 1
H H17 1.3831 0.5808 0.1611 0.048 Uiso calc R 1
C C18 1.5097(4) 0.53726(10) 0.23760(9) 0.0448(5) Uani d . 1
H H18 1.6523 0.5620 0.2379 0.054 Uiso calc R 1
C C19 1.4624(3) 0.48964(9) 0.28354(9) 0.0376(5) Uani d . 1
H H19 1.5740 0.4817 0.3147 0.045 Uiso calc R 1
C C20 1.0411(3) 0.32695(9) 0.30656(7) 0.0278(4) Uani d . 1
C C21 1.1526(3) 0.29412(9) 0.25831(8) 0.0358(5) Uani d . 1
H H21 1.2990 0.3105 0.2444 0.043 Uiso calc R 1
C C22 1.0508(4) 0.23752(10) 0.23049(9) 0.0481(6) Uani d . 1
H H22 1.1287 0.2154 0.1978 0.058 Uiso calc R 1
C C23 0.8384(4) 0.21333(10) 0.24998(9) 0.0482(6) Uani d . 1
H H23 0.7695 0.1747 0.2308 0.058 Uiso calc R 1
C C24 0.7259(4) 0.24553(10) 0.29751(9) 0.0450(5) Uani d . 1
H H24 0.5790 0.2291 0.3111 0.054 Uiso calc R 1
C C25 0.8273(3) 0.30208(9) 0.32560(8) 0.0356(5) Uani d . 1
H H25 0.7486 0.3239 0.3583 0.043 Uiso calc R 1

loop_
_atom_site_aniso_label
_atom_site_aniso_U_11
_atom_site_aniso_U_22
_atom_site_aniso_U_33
_atom_site_aniso_U_12
_atom_site_aniso_U_13
_atom_site_aniso_U_23
P1 0.0267(2) 0.0313(3) 0.0234(2) 0.0034(2) 0.0010(2) 0.0014(2)
O1 0.0364(7) 0.0264(7) 0.0359(8) -0.0029(6) 0.0140(6) -0.0044(6)
O2 0.0314(7) 0.0236(7) 0.0377(7) 0.0024(5) 0.0078(6) 0.0023(6)
O3 0.0280(7) 0.0388(8) 0.0207(7) 0.0046(6) -0.0008(6) -0.0009(6)
O4 0.0350(7) 0.0360(8) 0.0425(7) -0.0038(7) 0.0067(7) 0.0098(6)
O5 0.0649(10) 0.0220(7) 0.0529(9) -0.0018(7) 0.0181(8) -0.0041(6)
O6 0.0949(12) 0.0474(10) 0.0798(11) -0.0350(10) 0.0539(10) -0.0384(9)
C1 0.0289(10) 0.0241(10) 0.0285(10) 0.0028(9) 0.0035(8) 0.0035(8)
C2 0.0247(10) 0.0238(9) 0.0223(9) 0.0022(8) -0.0048(8) -0.0012(8)
C3 0.0247(10) 0.0285(10) 0.0181(9) 0.0037(8) -0.0020(8) -0.0007(8)
C4 0.0246(10) 0.0271(11) 0.0333(11) 0.0019(9) 0.0004(9) 0.0053(8)
C5 0.0312(10) 0.0258(10) 0.0366(11) 0.0022(9) -0.0021(9) -0.0044(9)
C6 0.0474(12) 0.0266(10) 0.0279(10) -0.0036(10) 0.0041(10) -0.0055(8)
C7 0.0297(10) 0.0257(11) 0.0287(11) -0.0004(9) 0.0039(9) -0.0014(8)
C8 0.0308(11) 0.0295(11) 0.0399(11) 0.0004(9) -0.0016(9) -0.0014(9)
C9 0.0498(13) 0.0412(12) 0.0368(12) -0.0115(11) -0.0054(11) 0.0072(9)
C10 0.0440(12) 0.0295(12) 0.0532(13) -0.0019(11) 0.0085(11) -0.0143(10)
C11 0.0729(17) 0.0705(18) 0.0743(17) -0.0014(15) -0.0027(15) -0.0349(14)
C12 0.100(2) 0.081(2) 0.104(2) 0.0426(17) -0.0091(18) -0.0379(17)
C13 0.0898(19) 0.0525(16) 0.112(2) 0.0014(15) 0.0489(17) 0.0412(14)
C14 0.0270(11) 0.0298(10) 0.0238(9) 0.0038(8) 0.0032(8) -0.0017(8)
C15 0.0319(11) 0.0315(11) 0.0345(11) -0.0071(9) -0.0026(9) 0.0035(9)
C16 0.0476(14) 0.0363(12) 0.0322(11) -0.0015(11) -0.0052(10) 0.0063(9)
C17 0.0479(14) 0.0340(12) 0.0389(12) 0.0062(11) 0.0159(11) 0.0088(10)
C18 0.0340(12) 0.0441(13) 0.0562(14) -0.0092(11) 0.0125(11) 0.0037(11)
C19 0.0296(11) 0.0451(13) 0.0379(11) -0.0029(10) 0.0002(10) 0.0027(10)
C20 0.0346(11) 0.0262(10) 0.0225(10) 0.0036(9) -0.0025(9) 0.0039(8)
C21 0.0414(12) 0.0360(12) 0.0299(10) 0.0002(10) 0.0057(10) 0.0024(9)
C22 0.0734(16) 0.0418(13) 0.0290(12) 0.0014(13) 0.0013(12) -0.0056(10)
C23 0.0691(17) 0.0368(13) 0.0387(12) -0.0114(13) -0.0133(13) 0.0023(10)
C24 0.0416(13) 0.0415(13) 0.0520(13) -0.0105(11) -0.0083(11) 0.0096(11)
C25 0.0356(11) 0.0330(11) 0.0383(11) 0.0013(10) 0.0005(10) 0.0030(9)

loop_
_atom_type_symbol
_atom_type_description
_atom_type_scat_dispersion_real
_atom_type_scat_dispersion_imag
_atom_type_scat_source
C C 0.0033 0.0016 'International Tables Vol C Tables 4.2.6.8 and 6.1.1.4'
H H 0.0000 0.0000 'International Tables Vol C Tables 4.2.6.8 and 6.1.1.4'
O O 0.0106 0.0060 'International Tables Vol C Tables 4.2.6.8 and 6.1.1.4'
P P 0.1023 0.0942 'International Tables Vol C Tables 4.2.6.8 and 6.1.1.4'

loop_
_geom_angle_atom_site_label_1
_geom_angle_atom_site_label_2
_geom_angle_atom_site_label_3
_geom_angle
_geom_angle_publ_flag
O3 P1 C14 100.97(7) y
O3 P1 C20 97.85(7) y
C14 P1 C20 100.25(8) y
C1 O1 C7 109.14(11) ?
C7 O2 C2 107.60(11) ?
C3 O3 P1 120.41(10) y
C13 O4 C4 114.84(15) ?
C10 O5 C5 107.71(13) ?
C10 O6 C6 110.55(14) ?
O1 C1 C6 112.80(13) ?
O1 C1 C2 102.78(12) ?
C6 C1 C2 113.03(14) ?
O1 C1 H1 109.3 ?
C6 C1 H1 109.3 ?
C2 C1 H1 109.3 ?
O2 C2 C3 109.95(12) ?
O2 C2 C1 102.40(12) ?
C3 C2 C1 116.14(14) ?
O2 C2 H2 109.4 ?
C3 C2 H2 109.4 ?
C1 C2 H2 109.4 ?
O3 C3 C2 107.60(13) ?
O3 C3 C4 109.03(13) ?
C2 C3 C4 111.60(14) ?
O3 C3 H3 109.5 ?
C2 C3 H3 109.5 ?
C4 C3 H3 109.5 ?
O4 C4 C3 106.59(13) ?
O4 C4 C5 111.58(14) ?
C3 C4 C5 110.76(14) ?
O4 C4 H4 109.3 ?
C3 C4 H4 109.3 ?
C5 C4 H4 109.3 ?
O5 C5 C4 109.96(14) ?
O5 C5 C6 103.17(13) ?
C4 C5 C6 115.12(14) ?
O5 C5 H5 109.5 ?
C4 C5 H5 109.5 ?
C6 C5 H5 109.5 ?
O6 C6 C1 109.32(15) ?
O6 C6 C5 104.17(13) ?
C1 C6 C5 113.57(13) ?
O6 C6 H6 109.9 ?
C1 C6 H6 109.9 ?
C5 C6 H6 109.9 ?
O2 C7 O1 105.46(12) ?
O2 C7 C8 111.77(13) ?
O1 C7 C8 108.19(13) ?
O2 C7 C9 107.98(14) ?
O1 C7 C9 110.22(14) ?
C8 C7 C9 112.97(15) ?
C7 C8 H8A 109.5 ?
C7 C8 H8B 109.5 ?
H8A C8 H8B 109.5 ?
C7 C8 H8C 109.5 ?
H8A C8 H8C 109.5 ?
H8B C8 H8C 109.5 ?
C7 C9 H9A 109.5 ?
C7 C9 H9B 109.5 ?
H9A C9 H9B 109.5 ?
C7 C9 H9C 109.5 ?
H9A C9 H9C 109.5 ?
H9B C9 H9C 109.5 ?
O6 C10 O5 103.92(13) ?
O6 C10 C11 110.56(18) ?
O5 C10 C11 112.56(17) ?
O6 C10 C12 108.80(18) ?
O5 C10 C12 108.12(18) ?
C11 C10 C12 112.47(17) ?
C10 C11 H11A 109.5 ?
C10 C11 H11B 109.5 ?
H11A C11 H11B 109.5 ?
C10 C11 H11C 109.5 ?
H11A C11 H11C 109.5 ?
H11B C11 H11C 109.5 ?
C10 C12 H12A 109.5 ?
C10 C12 H12B 109.5 ?
H12A C12 H12B 109.5 ?
C10 C12 H12C 109.5 ?
H12A C12 H12C 109.5 ?
H12B C12 H12C 109.5 ?
O4 C13 H13A 109.5 ?
O4 C13 H13B 109.5 ?
H13A C13 H13B 109.5 ?
O4 C13 H13C 109.5 ?
H13A C13 H13C 109.5 ?
H13B C13 H13C 109.5 ?
C19 C14 C15 118.64(16) ?
C19 C14 P1 118.79(13) ?
C15 C14 P1 122.54(13) ?
C16 C15 C14 121.05(17) ?
C16 C15 H15 119.5 ?
C14 C15 H15 119.5 ?
C17 C16 C15 119.35(18) ?
C17 C16 H16 120.3 ?
C15 C16 H16 120.3 ?
C18 C17 C16 120.70(18) ?
C18 C17 H17 119.7 ?
C16 C17 H17 119.7 ?
C17 C18 C19 120.02(18) ?
C17 C18 H18 120.0 ?
C19 C18 H18 120.0 ?
C14 C19 C18 120.23(18) ?
C14 C19 H19 119.9 ?
C18 C19 H19 119.9 ?
C25 C20 C21 118.40(17) ?
C25 C20 P1 121.93(14) ?
C21 C20 P1 119.43(14) ?
C22 C21 C20 120.42(19) ?
C22 C21 H21 119.8 ?
C20 C21 H21 119.8 ?
C23 C22 C21 120.5(2) ?
C23 C22 H22 119.7 ?
C21 C22 H22 119.7 ?
C22 C23 C24 119.60(19) ?
C22 C23 H23 120.2 ?
C24 C23 H23 120.2 ?
C23 C24 C25 120.10(19) ?
C23 C24 H24 119.9 ?
C25 C24 H24 119.9 ?
C20 C25 C24 120.95(18) ?
C20 C25 H25 119.5 ?
C24 C25 H25 119.5 ?

loop_
_geom_bond_atom_site_label_1
_geom_bond_atom_site_label_2
_geom_bond_distance
_geom_bond_publ_flag
P1 O3 1.6541(12) y
P1 C14 1.8286(17) y
P1 C20 1.8329(18) y
O1 C1 1.4299(18) ?
O1 C7 1.4567(19) y
O2 C7 1.4265(19) ?
O2 C2 1.4350(18) ?
O3 C3 1.4372(18) y
O4 C13 1.396(2) ?
O4 C4 1.425(2) ?
O5 C10 1.425(2) ?
O5 C5 1.4269(19) ?
O6 C10 1.404(2) y
O6 C6 1.422(2) ?
C1 C6 1.512(2) ?
C1 C2 1.523(2) ?
C1 H1 1.0000 ?
C2 C3 1.518(2) ?
C2 H2 1.0000 ?
C3 C4 1.523(2) ?
C3 H3 1.0000 ?
C4 C5 1.526(2) ?
C4 H4 1.0000 ?
C5 C6 1.532(2) ?
C5 H5 1.0000 ?
C6 H6 1.0000 ?
C7 C8 1.507(2) ?
C7 C9 1.510(2) ?
C8 H8A 0.9800 ?
C8 H8B 0.9800 ?
C8 H8C 0.9800 ?
C9 H9A 0.9800 ?
C9 H9B 0.9800 ?
C9 H9C 0.9800 ?
C10 C11 1.504(3) ?
C10 C12 1.507(3) ?
C11 H11A 0.9800 ?
C11 H11B 0.9800 ?
C11 H11C 0.9800 ?
C12 H12A 0.9800 ?
C12 H12B 0.9800 ?
C12 H12C 0.9800 ?
C13 H13A 0.9800 ?
C13 H13B 0.9800 ?
C13 H13C 0.9800 ?
C14 C19 1.384(2) ?
C14 C15 1.391(2) ?
C15 C16 1.391(2) ?
C15 H15 0.9500 ?
C16 C17 1.373(2) ?
C16 H16 0.9500 ?
C17 C18 1.371(3) ?
C17 H17 0.9500 ?
C18 C19 1.399(2) ?
C18 H18 0.9500 ?
C19 H19 0.9500 ?
C20 C25 1.384(2) ?
C20 C21 1.394(2) ?
C21 C22 1.391(2) ?
C21 H21 0.9500 ?
C22 C23 1.376(3) ?
C22 H22 0.9500 ?
C23 C24 1.379(3) ?
C23 H23 0.9500 ?
C24 C25 1.392(2) ?
C24 H24 0.9500 ?
C25 H25 0.9500 ?

loop_
_geom_hbond_atom_site_label_D
_geom_hbond_atom_site_label_H
_geom_hbond_atom_site_label_A
_geom_hbond_site_symmetry_A
_geom_hbond_distance_DH
_geom_hbond_distance_HA
_geom_hbond_distance_DA
_geom_hbond_angle_DHA
C1 H1 O4 1_455 1.00 2.53 3.474(2) 158
C16 H16 O1 2_664 0.95 2.60 3.377(2) 139
C9 H9B Cg1 4_456 0.98 2.84 3.573(2) 133
C16 H16 O6 2_664 0.95 2.70 3.391(2) 131
C13 H13C O5 . 0.98 2.59 3.215(3) 122
C25 H25 O3 . 0.95 2.49 2.899(2) 106

loop_
_geom_torsion_atom_site_label_1
_geom_torsion_atom_site_label_2
_geom_torsion_atom_site_label_3
_geom_torsion_atom_site_label_4
_geom_torsion
_geom_torsion_publ_flag
C14 P1 O3 C3 -124.59(12) y
C20 P1 O3 C3 133.30(12) ?
C7 O1 C1 C6 -100.61(15) ?
C7 O1 C1 C2 21.43(16) ?
C7 O2 C2 C3 158.37(13) y
C7 O2 C2 C1 34.34(15) ?
O1 C1 C2 O2 -33.59(15) ?
C6 C1 C2 O2 88.30(15) ?
O1 C1 C2 C3 -153.39(13) ?
C6 C1 C2 C3 -31.50(19) ?
P1 O3 C3 C2 -133.05(11) y
P1 O3 C3 C4 105.76(13) ?
O2 C2 C3 O3 101.96(14) ?
C1 C2 C3 O3 -142.41(14) ?
O2 C2 C3 C4 -138.47(13) ?
C1 C2 C3 C4 -22.84(19) ?
C13 O4 C4 C3 153.18(17) ?
C13 O4 C4 C5 -85.8(2) ?
O3 C3 C4 O4 -60.63(16) y
C2 C3 C4 O4 -179.35(12) ?
O3 C3 C4 C5 177.82(13) ?
C2 C3 C4 C5 59.10(18) ?
C10 O5 C5 C4 151.94(15) ?
C10 O5 C5 C6 28.65(17) ?
O4 C4 C5 O5 85.32(17) ?
C3 C4 C5 O5 -156.11(13) ?
O4 C4 C5 C6 -158.69(14) ?
C3 C4 C5 C6 -40.1(2) ?
C10 O6 C6 C1 -128.73(16) ?
C10 O6 C6 C5 -7.0(2) ?
O1 C1 C6 O6 -77.50(17) ?
C2 C1 C6 O6 166.43(14) ?
O1 C1 C6 C5 166.65(13) ?
C2 C1 C6 C5 50.59(19) ?
O5 C5 C6 O6 -13.12(18) ?
C4 C5 C6 O6 -132.92(16) ?
O5 C5 C6 C1 105.72(16) ?
C4 C5 C6 C1 -14.1(2) ?
C2 O2 C7 O1 -21.61(15) ?
C2 O2 C7 C8 95.73(15) ?
C2 O2 C7 C9 -139.44(13) ?
C1 O1 C7 O2 -1.05(16) ?
C1 O1 C7 C8 -120.77(14) ?
C1 O1 C7 C9 115.26(15) ?
C6 O6 C10 O5 24.5(2) ?
C6 O6 C10 C11 -96.48(19) ?
C6 O6 C10 C12 139.53(18) ?
C5 O5 C10 O6 -33.38(19) ?
C5 O5 C10 C11 86.28(18) ?
C5 O5 C10 C12 -148.88(17) ?
O3 P1 C14 C19 116.78(14) ?
C20 P1 C14 C19 -143.06(14) ?
O3 P1 C14 C15 -61.31(15) ?
C20 P1 C14 C15 38.85(16) ?
C19 C14 C15 C16 -1.7(3) ?
P1 C14 C15 C16 176.40(13) ?
C14 C15 C16 C17 0.7(3) ?
C15 C16 C17 C18 0.3(3) ?
C16 C17 C18 C19 -0.2(3) ?
C15 C14 C19 C18 1.8(3) ?
P1 C14 C19 C18 -176.41(14) ?
C17 C18 C19 C14 -0.8(3) ?
O3 P1 C20 C25 -26.30(15) ?
C14 P1 C20 C25 -129.01(14) ?
O3 P1 C20 C21 159.38(13) ?
C14 P1 C20 C21 56.67(15) ?
C25 C20 C21 C22 -0.4(3) ?
P1 C20 C21 C22 174.14(14) ?
C20 C21 C22 C23 0.3(3) ?
C21 C22 C23 C24 -0.1(3) ?
C22 C23 C24 C25 -0.1(3) ?
C21 C20 C25 C24 0.2(3) ?
P1 C20 C25 C24 -174.16(13) ?
C23 C24 C25 C20 0.0(3) ?

loop_
_cod_related_entry_id
_cod_related_entry_database
_cod_related_entry_code
1 ChemSpider 21180779
